data_2236693
loop_
_publ_author_name
'Andrade, Marcelo B.'
'Morrison, Shaunna M.'
'Di Domizio, Adrien J.'
'Feinglos, Mark N.'
'Downs, Robert T.'

_publ_section_title
;
 Robertsite, Ca~2~Mn^III^~3~O~2~(PO~4~)~3~&#x00B7;3H~2~O
;
_journal_coeditor_code WM2672
_journal_issue 10
_journal_name_full 'Acta Crystallographica Section E'
_journal_page_first i74
_journal_page_last i75
_journal_paper_doi 10.1107/S160053681203735X
_journal_volume 68
_journal_year 2012
_chemical_formula_iupac 'Ca2 Mn3 O2 (P O4)3, 3H2 O'
_chemical_formula_moiety 'Ca2 Mn3 O14 P3, 3(H2 O)'
_chemical_formula_structural 'Ca2 Mn3 O2 (P O4)3, 3(H2 O)'
_chemical_formula_sum 'Ca2 H6 Mn3 O17 P3'
_chemical_formula_weight 615.94
_chemical_name_common robertsite
_chemical_name_systematic
;
Dicalcium trimanganese dioxide tris(phosphate) trihydrate
;
_space_group_IT_number 9
_symmetry_cell_setting monoclinic
_symmetry_space_group_name_Hall 'A -2ya'
_symmetry_space_group_name_H-M 'A 1 a 1'
_atom_sites_solution_primary direct
_atom_sites_solution_secondary difmap
_audit_creation_method SHELXL-97
_cell_angle_alpha 90.00
_cell_angle_beta 96.634(3)
_cell_angle_gamma 90.00
_cell_formula_units_Z 12
_cell_length_a 17.3400(9)
_cell_length_b 19.4464(10)
_cell_length_c 11.2787(6)
_cell_measurement_reflns_used 5282
_cell_measurement_temperature 293(2)
_cell_measurement_theta_max 31.680
_cell_measurement_theta_min 2.365
_cell_volume 3777.7(3)
_computing_cell_refinement 'SAINT (Bruker, 2004)'
_computing_data_collection 'APEX2 (Bruker, 2004)'
_computing_data_reduction 'SAINT (Bruker, 2004)'
_computing_molecular_graphics 'XtalDraw (Downs & Hall-Wallace, 2003)'
_computing_publication_material 'publCIF (Westrip, 2010)'
_computing_structure_refinement 'SHELXL97 (Sheldrick, 2008)'
_computing_structure_solution 'SHELXS97 (Sheldrick, 2008)'
_diffrn_ambient_temperature 293(2)
_diffrn_measured_fraction_theta_full 0.996
_diffrn_measured_fraction_theta_max 0.996
_diffrn_measurement_device_type 'Bruker APEXII CCD area-detector'
_diffrn_measurement_method '\f and \w scan'
_diffrn_radiation_monochromator graphite
_diffrn_radiation_source 'fine-focus sealed tube'
_diffrn_radiation_type MoK\a
_diffrn_radiation_wavelength 0.71073
_diffrn_reflns_av_R_equivalents 0.0368
_diffrn_reflns_av_sigmaI/netI 0.0638
_diffrn_reflns_limit_h_max 26
_diffrn_reflns_limit_h_min -26
_diffrn_reflns_limit_k_max 29
_diffrn_reflns_limit_k_min -24
_diffrn_reflns_limit_l_max 17
_diffrn_reflns_limit_l_min -17
_diffrn_reflns_number 28397
_diffrn_reflns_theta_full 32.60
_diffrn_reflns_theta_max 32.60
_diffrn_reflns_theta_min 2.09
_diffrn_standards_number 0
_exptl_absorpt_coefficient_mu 4.264
_exptl_absorpt_correction_T_max 0.7839
_exptl_absorpt_correction_T_min 0.7545
_exptl_absorpt_correction_type multi-scan
_exptl_absorpt_process_details '(<i>SADABS</i>; Bruker, 2004)'
_exptl_crystal_colour brown
_exptl_crystal_density_diffrn 3.238
_exptl_crystal_density_method 'not measured'
_exptl_crystal_description block
_exptl_crystal_F_000 3600
_exptl_crystal_size_max 0.07
_exptl_crystal_size_mid 0.06
_exptl_crystal_size_min 0.06
_refine_diff_density_max 1.738
_refine_diff_density_min -1.094
_refine_ls_abs_structure_details 'Flack (1983), 5755 Friedel pairs'
_refine_ls_abs_structure_Flack 0.676(18)
_refine_ls_extinction_method none
_refine_ls_goodness_of_fit_ref 1.019
_refine_ls_matrix_type full
_refine_ls_number_constraints 0
_refine_ls_number_parameters 677
_refine_ls_number_reflns 12635
_refine_ls_number_restraints 2
_refine_ls_restrained_S_all 1.019
_refine_ls_R_factor_all 0.0688
_refine_ls_R_factor_gt 0.0449
_refine_ls_shift/su_max 0.001
_refine_ls_shift/su_mean 0.000
_refine_ls_structure_factor_coef Fsqd
_refine_ls_weighting_details 'calc w=1/[\s^2^(Fo^2^)+(0.0478P)^2^+0.0000P] where P=(Fo^2^+2Fc^2^)/3'
_refine_ls_weighting_scheme calc
_refine_ls_wR_factor_gt 0.0957
_refine_ls_wR_factor_ref 0.1066
_reflns_number_gt 9678
_reflns_number_total 12635
_reflns_threshold_expression I>2sigma(I)
_cod_data_source_file wm2672.cif
_cod_data_source_block I
_cod_original_sg_symbol_H-M 'Aa '
_cod_original_formula_sum 'Ca2 H6 Mn3 O17 P3 '
_cod_database_code 2236693
_cod_database_fobs_code 2236693

loop_
_symmetry_equiv_pos_as_xyz
'x, y, z'
'x+1/2, -y, z'
'x, y+1/2, z+1/2'
'x+1/2, -y+1/2, z+1/2'

loop_
_atom_site_type_symbol
_atom_site_label
_atom_site_fract_x
_atom_site_fract_y
_atom_site_fract_z
_atom_site_U_iso_or_equiv
_atom_site_adp_type
_atom_site_calc_flag
_atom_site_occupancy
_atom_site_symmetry_multiplicity
Ca Ca1 0.58062(8) 0.03854(7) 0.82279(11) 0.0137(3) Uani d 1 1
Ca Ca2 0.58141(8) 0.17089(7) 0.36808(11) 0.0124(3) Uani d 1 1
Ca Ca3 0.57448(8) 0.37140(7) 0.83846(13) 0.0179(3) Uani d 1 1
Ca Ca4 0.41585(9) 0.29044(7) 0.23054(12) 0.0119(3) Uani d 1 1
Ca Ca5 0.41628(8) 0.49350(7) 0.68142(11) 0.0165(3) Uani d 1 1
Ca Ca6 0.41167(8) 0.15870(8) 0.70426(13) 0.0227(3) Uani d 1 1
Mn Mn1 0.25209(6) 0.46201(6) 0.50350(8) 0.0086(2) Uani d 1 1
Mn Mn2 0.24576(6) 0.20322(5) 0.29198(8) 0.0083(2) Uani d 1 1
Mn Mn3 0.24562(6) 0.22294(5) 0.79390(8) 0.00849(19) Uani d 1 1
Mn Mn4 0.24453(7) 0.04194(5) 0.27166(8) 0.00814(19) Uani d 1 1
Mn Mn5 0.24564(6) 0.05107(5) 0.76962(8) 0.00691(19) Uani d 1 1
Mn Mn6 0.25012(6) 0.37523(5) 0.27271(8) 0.00717(19) Uani d 1 1
Mn Mn7 0.25291(6) 0.38379(5) 0.77123(8) 0.00791(19) Uani d 1 1
Mn Mn8 0.25065(6) 0.29440(5) 0.03965(7) 0.0095(2) Uani d 1 1
Mn Mn9 0.23926(6) 0.12877(5) 0.53689(7) 0.0081(2) Uani d 1 1
P P1 0.10655(11) 0.28822(8) 0.18234(14) 0.0097(3) Uani d 1 1
P P2 0.10885(11) 0.46008(8) 0.64796(14) 0.0081(3) Uani d 1 1
P P3 0.10188(10) 0.14070(8) 0.68711(14) 0.0076(3) Uani d 1 1
P P4 0.39169(10) 0.46640(8) 0.35583(14) 0.0081(3) Uani d 1 1
P P5 0.38516(11) 0.12096(8) 0.39767(15) 0.0090(3) Uani d 1 1
P P6 0.39221(11) 0.30491(9) 0.89494(14) 0.0108(3) Uani d 1 1
P P7 0.20597(11) 0.45712(8) 0.01054(14) 0.0089(3) Uani d 1 1
P P8 0.28687(10) 0.12488(8) 0.04287(13) 0.0126(3) Uani d 1 1
P P9 0.28811(10) 0.29252(8) 0.54105(14) 0.0127(3) Uani d 1 1
O O1 0.0210(3) 0.2875(2) 0.1690(4) 0.0178(10) Uani d 1 1
O O2 0.1379(3) 0.2231(2) 0.2543(4) 0.0135(10) Uani d 1 1
O O3 0.1394(3) 0.3527(2) 0.2542(4) 0.0135(10) Uani d 1 1
O O4 0.1381(3) 0.2862(2) 0.0600(4) 0.0132(10) Uani d 1 1
O O5 0.0237(3) 0.4560(2) 0.6302(4) 0.0152(10) Uani d 1 1
O O6 0.1364(3) 0.5263(2) 0.7164(4) 0.0131(10) Uani d 1 1
O O7 0.1426(3) 0.3972(2) 0.7196(4) 0.0110(9) Uani d 1 1
O O8 0.1411(3) 0.4594(2) 0.5248(4) 0.0135(10) Uani d 1 1
O O9 0.0155(3) 0.1437(2) 0.6814(4) 0.0148(10) Uani d 1 1
O O10 0.1370(3) 0.2045(2) 0.7596(4) 0.0134(10) Uani d 1 1
O O11 0.1339(3) 0.0742(2) 0.7528(4) 0.0116(9) Uani d 1 1
O O12 0.1277(3) 0.1421(2) 0.5601(4) 0.0112(9) Uani d 1 1
O O13 0.4788(3) 0.4702(2) 0.3630(4) 0.0145(10) Uani d 1 1
O O14 0.3614(3) 0.3989(2) 0.2923(4) 0.0090(9) Uani d 1 1
O O15 0.3540(3) 0.5296(2) 0.2856(4) 0.0111(10) Uani d 1 1
O O16 0.3643(3) 0.4666(2) 0.4812(4) 0.0124(9) Uani d 1 1
O O17 0.4724(3) 0.1198(3) 0.4171(4) 0.0168(11) Uani d 1 1
O O18 0.3551(3) 0.1868(2) 0.3275(4) 0.0082(9) Uani d 1 1
O O19 0.3541(3) 0.0575(2) 0.3226(4) 0.0088(9) Uani d 1 1
O O20 0.3502(3) 0.1198(2) 0.5191(4) 0.0124(10) Uani d 1 1
O O21 0.4794(3) 0.3056(2) 0.9025(5) 0.0190(11) Uani d 1 1
O O22 0.3572(3) 0.2402(2) 0.8253(4) 0.0114(9) Uani d 1 1
O O23 0.3593(3) 0.3692(2) 0.8256(4) 0.0117(10) Uani d 1 1
O O24 0.3642(3) 0.3047(2) 0.0216(4) 0.0157(10) Uani d 1 1
O O25 0.1216(3) 0.4394(2) 0.9774(4) 0.0171(10) Uani d 1 1
O O26 0.2491(3) 0.3998(2) 0.0859(4) 0.0129(10) Uani d 1 1
O O27 0.2220(3) 0.5242(2) 0.0796(4) 0.0134(10) Uani d 1 1
O O28 0.2486(3) 0.4628(2) 0.8960(4) 0.0152(10) Uani d 1 1
O O29 0.3736(3) 0.1122(3) 0.0715(4) 0.0210(11) Uani d 1 1
O O30 0.2470(3) 0.0691(2) 0.9604(4) 0.0141(9) Uani d 1 1
O O31 0.2625(3) 0.1932(2) 0.9804(4) 0.0215(10) Uani d 1 1
O O32 0.2460(3) 0.1243(2) 0.1567(4) 0.0168(9) Uani d 1 1
O O33 0.3751(3) 0.2796(3) 0.5684(4) 0.0242(11) Uani d 1 1
O O34 0.2656(3) 0.3556(2) 0.4631(4) 0.0167(10) Uani d 1 1
O O35 0.2452(3) 0.2315(2) 0.4746(4) 0.0159(9) Uani d 1 1
O O36 0.2496(3) 0.3018(2) 0.6558(4) 0.0156(9) Uani d 1 1
O O37 0.2128(3) 0.1183(2) 0.3716(4) 0.0155(10) Uani d 1 1
O O38 0.2705(3) 0.1411(2) 0.7083(4) 0.0094(9) Uani d 1 1
O O39 0.2767(3) 0.2855(2) 0.2121(4) 0.0085(9) Uani d 1 1
O O40 0.2210(3) 0.3076(2) 0.8749(4) 0.0123(9) Uani d 1 1
O O41 0.2217(3) 0.4622(2) 0.3310(4) 0.0105(9) Uani d 1 1
O O42 0.2790(3) 0.4644(2) 0.6681(4) 0.0144(10) Uani d 1 1
O Ow1 0.4965(3) 0.2707(2) 0.4139(4) 0.0188(11) Uani d 1 1
O Ow2 0.4817(3) 0.3812(2) 0.6588(4) 0.0243(13) Uani d 1 1
O Ow3 0.4978(3) 0.0622(2) 0.6478(4) 0.0163(10) Uani d 1 1
O Ow4 0.4916(3) 0.1935(2) 0.1817(4) 0.0175(11) Uani d 1 1
O Ow5 0.5066(3) 0.4716(2) 0.8740(4) 0.0161(10) Uani d 1 1
O Ow6 0.4881(4) 0.1223(2) 0.8902(4) 0.0232(12) Uani d 1 1
O Ow7 0.4218(4) 0.4531(2) 0.0558(5) 0.0209(11) Uani d 1 1
O Ow8 0.5761(4) 0.3807(3) 0.4894(5) 0.0324(14) Uani d 1 1
O Ow9 0.5819(4) 0.2115(3) 0.0122(5) 0.0358(15) Uani d 1 1

loop_
_atom_site_aniso_label
_atom_site_aniso_U_11
_atom_site_aniso_U_22
_atom_site_aniso_U_33
_atom_site_aniso_U_12
_atom_site_aniso_U_13
_atom_site_aniso_U_23
Ca1 0.0091(6) 0.0167(6) 0.0148(6) -0.0031(5) -0.0010(5) 0.0005(5)
Ca2 0.0095(6) 0.0146(6) 0.0129(5) 0.0000(5) 0.0001(5) -0.0005(5)
Ca3 0.0098(6) 0.0196(6) 0.0236(6) 0.0037(5) -0.0009(5) -0.0084(5)
Ca4 0.0088(6) 0.0119(6) 0.0145(6) 0.0011(5) -0.0008(5) -0.0008(5)
Ca5 0.0086(6) 0.0254(7) 0.0155(6) -0.0027(5) 0.0013(5) -0.0090(5)
Ca6 0.0070(6) 0.0360(8) 0.0246(7) -0.0014(6) 0.0000(5) -0.0201(6)
Mn1 0.0078(5) 0.0103(4) 0.0073(4) -0.0007(4) -0.0009(3) -0.0002(3)
Mn2 0.0077(5) 0.0054(4) 0.0113(4) -0.0002(4) -0.0012(4) 0.0006(3)
Mn3 0.0076(5) 0.0058(4) 0.0116(4) 0.0015(4) -0.0010(4) -0.0019(4)
Mn4 0.0079(5) 0.0077(4) 0.0084(4) -0.0001(4) -0.0003(3) 0.0004(4)
Mn5 0.0075(5) 0.0058(4) 0.0075(4) 0.0007(4) 0.0010(3) 0.0000(3)
Mn6 0.0065(5) 0.0060(4) 0.0087(4) 0.0008(4) -0.0002(3) -0.0004(3)
Mn7 0.0084(5) 0.0066(4) 0.0084(4) 0.0005(4) -0.0005(3) -0.0013(3)
Mn8 0.0098(5) 0.0082(5) 0.0092(4) 0.0021(3) -0.0038(4) -0.0029(3)
Mn9 0.0075(5) 0.0077(4) 0.0090(4) -0.0006(3) -0.0002(3) 0.0016(3)
P1 0.0081(8) 0.0072(7) 0.0131(7) -0.0006(6) -0.0024(6) 0.0020(6)
P2 0.0069(7) 0.0096(7) 0.0073(6) -0.0018(6) -0.0011(5) 0.0006(5)
P3 0.0061(7) 0.0058(7) 0.0107(6) 0.0007(5) 0.0003(6) -0.0006(5)
P4 0.0067(7) 0.0086(7) 0.0086(6) 0.0009(6) -0.0007(5) -0.0009(5)
P5 0.0086(8) 0.0060(7) 0.0120(7) -0.0002(6) -0.0001(6) 0.0007(6)
P6 0.0093(8) 0.0103(7) 0.0122(7) 0.0023(6) -0.0015(6) -0.0047(6)
P7 0.0105(9) 0.0081(7) 0.0081(6) -0.0008(6) 0.0012(6) -0.0008(6)
P8 0.0108(8) 0.0156(8) 0.0112(7) -0.0001(6) -0.0004(6) -0.0038(6)
P9 0.0098(8) 0.0152(7) 0.0125(7) -0.0012(6) -0.0005(6) 0.0020(6)
O1 0.010(2) 0.014(2) 0.028(3) 0.0019(18) -0.0028(19) 0.0032(18)
O2 0.013(2) 0.006(2) 0.021(2) 0.0005(17) -0.0004(19) 0.0025(16)
O3 0.012(2) 0.006(2) 0.022(2) -0.0023(17) 0.0002(18) -0.0019(16)
O4 0.009(2) 0.016(2) 0.014(2) -0.0021(17) -0.0033(17) 0.0022(16)
O5 0.010(2) 0.017(2) 0.019(2) 0.0008(18) 0.0036(19) -0.0007(18)
O6 0.013(3) 0.009(2) 0.016(2) 0.0003(17) -0.0028(18) 0.0007(16)
O7 0.012(2) 0.0086(19) 0.0120(19) -0.0049(16) -0.0013(17) 0.0003(15)
O8 0.009(2) 0.018(2) 0.012(2) -0.0045(17) -0.0041(17) -0.0030(16)
O9 0.009(2) 0.014(2) 0.021(2) -0.0013(18) -0.0010(18) -0.0009(17)
O10 0.010(2) 0.012(2) 0.018(2) 0.0022(17) 0.0026(18) -0.0027(16)
O11 0.013(2) 0.008(2) 0.015(2) 0.0011(17) 0.0040(18) 0.0020(16)
O12 0.007(2) 0.015(2) 0.0115(19) -0.0003(17) -0.0004(16) 0.0048(16)
O13 0.006(2) 0.016(2) 0.022(2) -0.0022(17) 0.0015(18) -0.0011(17)
O14 0.004(2) 0.011(2) 0.0118(19) 0.0009(16) -0.0015(16) -0.0052(15)
O15 0.008(2) 0.011(2) 0.014(2) 0.0006(16) -0.0025(17) 0.0037(16)
O16 0.013(2) 0.0106(19) 0.0125(19) 0.0006(16) -0.0018(17) 0.0000(16)
O17 0.006(2) 0.022(3) 0.022(2) 0.0027(19) 0.0000(19) 0.0058(19)
O18 0.006(2) 0.0079(19) 0.0111(18) -0.0001(16) 0.0010(16) 0.0026(15)
O19 0.008(2) 0.0077(19) 0.0109(19) -0.0005(16) 0.0006(16) -0.0032(15)
O20 0.014(2) 0.014(2) 0.0096(19) -0.0039(18) 0.0027(17) 0.0004(16)
O21 0.007(2) 0.018(2) 0.031(3) 0.0003(18) -0.0004(19) -0.0054(19)
O22 0.009(2) 0.010(2) 0.015(2) -0.0006(16) -0.0016(17) -0.0078(16)
O23 0.010(2) 0.012(2) 0.0131(19) 0.0044(16) 0.0000(17) 0.0006(15)
O24 0.020(3) 0.018(2) 0.0088(19) 0.0033(19) -0.0033(17) -0.0060(16)
O25 0.016(3) 0.015(2) 0.021(2) -0.001(2) 0.003(2) -0.0009(18)
O26 0.019(3) 0.011(2) 0.0078(19) 0.0009(19) -0.0038(18) -0.0015(17)
O27 0.018(2) 0.009(2) 0.012(2) -0.0071(17) -0.0014(18) -0.0016(15)
O28 0.019(3) 0.016(2) 0.011(2) -0.002(2) 0.0075(19) -0.0013(18)
O29 0.008(2) 0.026(2) 0.027(3) 0.0065(19) -0.0070(19) -0.009(2)
O30 0.014(2) 0.014(2) 0.014(2) -0.0024(17) 0.0003(17) -0.0057(16)
O31 0.026(3) 0.016(2) 0.023(2) -0.0009(19) 0.002(2) 0.0011(19)
O32 0.014(2) 0.023(2) 0.014(2) 0.0051(18) -0.0009(17) -0.0058(17)
O33 0.010(2) 0.034(3) 0.027(3) 0.003(2) -0.005(2) -0.004(2)
O34 0.027(3) 0.012(2) 0.0115(19) -0.0068(18) 0.0014(18) 0.0029(15)
O35 0.014(2) 0.012(2) 0.021(2) -0.0047(17) 0.0007(18) 0.0015(17)
O36 0.011(2) 0.018(2) 0.017(2) 0.0004(17) 0.0024(17) 0.0048(17)
O37 0.013(2) 0.018(2) 0.014(2) -0.0048(18) -0.0029(18) 0.0045(17)
O38 0.007(2) 0.0105(19) 0.0115(19) -0.0017(16) 0.0019(16) -0.0034(16)
O39 0.009(2) 0.0048(17) 0.0112(18) -0.0014(15) -0.0012(16) -0.0004(15)
O40 0.012(2) 0.010(2) 0.0134(19) 0.0045(17) -0.0019(17) -0.0073(16)
O41 0.011(2) 0.0119(19) 0.0090(18) -0.0010(17) 0.0009(17) 0.0032(15)
O42 0.008(2) 0.027(2) 0.0075(18) -0.0011(18) -0.0023(17) -0.0029(17)
Ow1 0.027(3) 0.014(2) 0.014(2) 0.004(2) -0.004(2) -0.0036(18)
Ow2 0.027(3) 0.019(2) 0.025(2) 0.002(2) -0.004(2) -0.0063(19)
Ow3 0.018(2) 0.017(2) 0.012(2) -0.001(2) -0.0034(18) -0.0009(18)
Ow4 0.022(3) 0.015(2) 0.014(2) 0.003(2) -0.0015(19) -0.0037(17)
Ow5 0.019(3) 0.014(2) 0.016(2) 0.001(2) 0.0055(19) -0.0038(17)
Ow6 0.032(3) 0.021(3) 0.017(2) 0.001(2) 0.004(2) -0.0049(19)
Ow7 0.026(3) 0.014(2) 0.024(2) -0.005(2) 0.008(2) -0.0063(19)
Ow8 0.038(4) 0.028(3) 0.030(3) -0.011(2) 0.004(3) -0.008(2)
Ow9 0.048(4) 0.026(3) 0.036(3) -0.018(3) 0.014(3) -0.010(2)

loop_
_atom_type_symbol
_atom_type_description
_atom_type_scat_dispersion_real
_atom_type_scat_dispersion_imag
_atom_type_scat_source
O O 0.0106 0.0060 'International Tables Vol C Tables 4.2.6.8 and 6.1.1.4'
P P 0.1023 0.0942 'International Tables Vol C Tables 4.2.6.8 and 6.1.1.4'
Ca Ca 0.2262 0.3064 'International Tables Vol C Tables 4.2.6.8 and 6.1.1.4'
Mn Mn 0.3368 0.7283 'International Tables Vol C Tables 4.2.6.8 and 6.1.1.4'

loop_
_geom_angle_atom_site_label_1
_geom_angle_atom_site_label_2
_geom_angle_atom_site_label_3
_geom_angle_site_symmetry_1
_geom_angle_site_symmetry_3
_geom_angle
O42 Mn1 O41 . . 178.1(2)
O42 Mn1 O8 . . 90.9(2)
O41 Mn1 O8 . . 88.1(2)
O42 Mn1 O16 . . 89.4(2)
O41 Mn1 O16 . . 91.7(2)
O8 Mn1 O16 . . 178.9(2)
O42 Mn1 O34 . . 102.50(19)
O41 Mn1 O34 . . 79.25(17)
O8 Mn1 O34 . . 97.7(2)
O16 Mn1 O34 . . 83.30(19)
O42 Mn1 O30 . 3_554 101.58(19)
O41 Mn1 O30 . 3_554 76.85(17)
O8 Mn1 O30 . 3_554 92.17(19)
O16 Mn1 O30 . 3_554 86.73(18)
O34 Mn1 O30 . 3_554 153.77(17)
O2 Mn2 O18 . . 177.7(2)
O2 Mn2 O39 . . 92.6(2)
O18 Mn2 O39 . . 85.1(2)
O2 Mn2 O37 . . 86.8(2)
O18 Mn2 O37 . . 95.5(2)
O39 Mn2 O37 . . 179.1(2)
O2 Mn2 O35 . . 92.82(19)
O18 Mn2 O35 . . 87.48(18)
O39 Mn2 O35 . . 105.53(17)
O37 Mn2 O35 . . 75.24(17)
O2 Mn2 O32 . . 93.90(19)
O18 Mn2 O32 . . 86.98(18)
O39 Mn2 O32 . . 103.55(18)
O37 Mn2 O32 . . 75.77(18)
O35 Mn2 O32 . . 149.79(17)
O10 Mn3 O38 . . 90.9(2)
O10 Mn3 O40 . . 89.4(2)
O38 Mn3 O40 . . 177.80(19)
O10 Mn3 O22 . . 178.4(2)
O38 Mn3 O22 . . 87.6(2)
O40 Mn3 O22 . . 92.1(2)
O10 Mn3 O31 . . 99.5(2)
O38 Mn3 O31 . . 104.59(18)
O40 Mn3 O31 . . 77.50(18)
O22 Mn3 O31 . . 81.37(19)
O10 Mn3 O36 . . 95.68(18)
O38 Mn3 O36 . . 101.16(17)
O40 Mn3 O36 . . 76.65(17)
O22 Mn3 O36 . . 84.06(18)
O31 Mn3 O36 . . 149.72(17)
O6 Mn4 O19 3_544 . 178.4(2)
O6 Mn4 O37 3_544 . 88.8(2)
O19 Mn4 O37 . . 92.4(2)
O6 Mn4 O42 3_544 3_544 92.1(2)
O19 Mn4 O42 . 3_544 86.7(2)
O37 Mn4 O42 . 3_544 178.9(2)
O6 Mn4 O32 3_544 . 90.06(19)
O19 Mn4 O32 . . 89.03(19)
O37 Mn4 O32 . . 78.44(18)
O42 Mn4 O32 3_544 . 100.86(18)
O6 Mn4 O28 3_544 3_544 93.3(2)
O19 Mn4 O28 . 3_544 87.7(2)
O37 Mn4 O28 . 3_544 99.29(19)
O42 Mn4 O28 3_544 3_544 81.34(18)
O32 Mn4 O28 . 3_544 175.9(2)
O15 Mn5 O41 3_545 3_545 91.2(2)
O15 Mn5 O38 3_545 . 88.6(2)
O41 Mn5 O38 3_545 . 179.6(3)
O15 Mn5 O11 3_545 . 179.5(2)
O41 Mn5 O11 3_545 . 89.4(2)
O38 Mn5 O11 . . 90.9(2)
O15 Mn5 O30 3_545 . 92.51(18)
O41 Mn5 O30 3_545 . 76.54(17)
O38 Mn5 O30 . . 103.22(17)
O11 Mn5 O30 . . 87.52(18)
O15 Mn5 O27 3_545 3_545 96.3(2)
O41 Mn5 O27 3_545 3_545 96.52(17)
O38 Mn5 O27 . 3_545 83.76(17)
O11 Mn5 O27 . 3_545 83.68(19)
O30 Mn5 O27 . 3_545 168.88(19)
O41 Mn6 O39 . . 178.6(3)
O41 Mn6 O3 . . 86.9(2)
O39 Mn6 O3 . . 91.8(2)
O41 Mn6 O14 . . 92.5(2)
O39 Mn6 O14 . . 88.88(19)
O3 Mn6 O14 . . 179.3(2)
O41 Mn6 O26 . . 99.65(18)
O39 Mn6 O26 . . 80.28(17)
O3 Mn6 O26 . . 92.8(2)
O14 Mn6 O26 . . 87.44(19)
O41 Mn6 O34 . . 79.70(17)
O39 Mn6 O34 . . 100.54(17)
O3 Mn6 O34 . . 94.25(19)
O14 Mn6 O34 . . 85.51(19)
O26 Mn6 O34 . . 172.9(2)
O23 Mn7 O7 . . 178.2(2)
O23 Mn7 O40 . . 91.4(2)
O7 Mn7 O40 . . 86.90(19)
O23 Mn7 O42 . . 91.6(2)
O7 Mn7 O42 . . 90.1(2)
O40 Mn7 O42 . . 176.3(2)
O23 Mn7 O36 . . 92.47(19)
O7 Mn7 O36 . . 87.76(18)
O40 Mn7 O36 . . 78.86(17)
O42 Mn7 O36 . . 103.18(18)
O23 Mn7 O28 . . 90.1(2)
O7 Mn7 O28 . . 89.6(2)
O40 Mn7 O28 . . 96.68(18)
O42 Mn7 O28 . . 81.14(17)
O36 Mn7 O28 . . 174.9(2)
O40 Mn8 O39 1_554 . 176.3(2)
O40 Mn8 O4 1_554 . 88.0(2)
O39 Mn8 O4 . . 89.7(2)
O40 Mn8 O24 1_554 . 92.6(2)
O39 Mn8 O24 . . 89.62(19)
O4 Mn8 O24 . . 178.60(19)
O40 Mn8 O31 1_554 1_554 80.77(18)
O39 Mn8 O31 . 1_554 102.39(18)
O4 Mn8 O31 . 1_554 95.48(19)
O24 Mn8 O31 . 1_554 85.9(2)
O40 Mn8 O26 1_554 . 95.79(18)
O39 Mn8 O26 . . 81.27(17)
O4 Mn8 O26 . . 90.5(2)
O24 Mn8 O26 . . 88.2(2)
O31 Mn8 O26 1_554 . 173.0(2)
O37 Mn9 O38 . . 177.9(2)
O37 Mn9 O20 . . 91.1(2)
O38 Mn9 O20 . . 87.09(19)
O37 Mn9 O12 . . 90.9(2)
O38 Mn9 O12 . . 90.9(2)
O20 Mn9 O12 . . 177.1(2)
O37 Mn9 O27 . 3_545 95.57(19)
O38 Mn9 O27 . 3_545 85.62(17)
O20 Mn9 O27 . 3_545 95.9(2)
O12 Mn9 O27 . 3_545 86.0(2)
O37 Mn9 O35 . . 77.82(18)
O38 Mn9 O35 . . 101.11(18)
O20 Mn9 O35 . . 87.99(19)
O12 Mn9 O35 . . 90.35(18)
O27 Mn9 O35 3_545 . 172.40(18)
O1 P1 O4 . . 111.4(3)
O1 P1 O3 . . 111.3(3)
O4 P1 O3 . . 109.8(3)
O1 P1 O2 . . 109.3(3)
O4 P1 O2 . . 107.8(3)
O3 P1 O2 . . 107.2(3)
O5 P2 O7 . . 110.0(3)
O5 P2 O6 . . 111.1(3)
O7 P2 O6 . . 108.7(3)
O5 P2 O8 . . 109.7(3)
O7 P2 O8 . . 107.9(3)
O6 P2 O8 . . 109.3(3)
O9 P3 O12 . . 110.8(3)
O9 P3 O11 . . 110.7(3)
O12 P3 O11 . . 109.1(3)
O9 P3 O10 . . 108.5(3)
O12 P3 O10 . . 109.4(3)
O11 P3 O10 . . 108.2(3)
O13 P4 O16 . . 111.3(3)
O13 P4 O14 . . 110.4(3)
O16 P4 O14 . . 107.5(3)
O13 P4 O15 . . 110.4(3)
O16 P4 O15 . . 107.9(3)
O14 P4 O15 . . 109.3(3)
O17 P5 O19 . . 110.2(3)
O17 P5 O20 . . 111.0(3)
O19 P5 O20 . . 108.7(3)
O17 P5 O18 . . 110.9(3)
O19 P5 O18 . . 107.5(3)
O20 P5 O18 . . 108.4(3)
O21 P6 O23 . . 109.3(3)
O21 P6 O24 . 1_556 111.4(3)
O23 P6 O24 . 1_556 109.2(3)
O21 P6 O22 . . 111.3(3)
O23 P6 O22 . . 107.3(3)
O24 P6 O22 1_556 . 108.2(3)
O25 P7 O27 1_554 . 115.8(3)
O25 P7 O26 1_554 . 111.5(3)
O27 P7 O26 . . 106.8(3)
O25 P7 O28 1_554 1_554 110.4(3)
O27 P7 O28 . 1_554 106.6(3)
O26 P7 O28 . 1_554 105.1(3)
O29 P8 O32 . . 111.2(3)
O29 P8 O30 . 1_554 112.2(3)
O32 P8 O30 . 1_554 106.3(3)
O29 P8 O31 . 1_554 116.7(3)
O32 P8 O31 . 1_554 105.1(3)
O30 P8 O31 1_554 1_554 104.6(3)
O33 P9 O34 . . 115.3(3)
O33 P9 O36 . . 111.4(3)
O34 P9 O36 . . 106.5(3)
O33 P9 O35 . . 112.4(3)
O34 P9 O35 . . 105.0(2)
O36 P9 O35 . . 105.5(3)

loop_
_geom_bond_atom_site_label_1
_geom_bond_atom_site_label_2
_geom_bond_site_symmetry_2
_geom_bond_distance
Ca1 O13 3_545 2.296(5)
Ca1 Ow3 . 2.348(5)
Ca1 O8 4 2.396(5)
Ca1 O41 4 2.437(5)
Ca1 Ow6 . 2.467(6)
Ca1 O3 4 2.508(5)
Ca1 O11 2 2.540(5)
Ca2 O17 . 2.261(5)
Ca2 O4 4 2.420(5)
Ca2 O40 4_554 2.449(5)
Ca2 O7 4_554 2.469(5)
Ca2 Ow4 . 2.507(5)
Ca2 Ow1 . 2.525(5)
Ca2 O25 4_554 2.531(5)
Ca3 O21 . 2.270(5)
Ca3 Ow5 . 2.335(5)
Ca3 O37 4 2.393(6)
Ca3 O2 4 2.394(5)
Ca3 Ow2 . 2.445(5)
Ca3 O12 4 2.576(4)
Ca3 O6 2_565 2.710(5)
Ca3 Mn2 4 3.4002(18)
Ca3 Mn9 4 3.4199(17)
Ca3 P6 . 3.540(2)
Ca3 Mn4 4 3.5519(19)
Ca3 Ca5 . 3.896(2)
Ca4 O9 4_554 2.271(6)
Ca4 Ow1 . 2.389(5)
Ca4 Ow4 . 2.398(5)
Ca4 O39 . 2.400(5)
Ca4 O24 . 2.438(5)
Ca4 O14 . 2.444(5)
Ca4 O18 . 2.575(5)
Ca5 O5 2_565 2.240(5)
Ca5 O19 3 2.375(5)
Ca5 O16 . 2.391(5)
Ca5 O42 . 2.434(5)
Ca5 Ow2 . 2.488(5)
Ca5 Ow5 . 2.562(5)
Ca5 O29 3 2.684(5)
Ca6 O1 4 2.241(5)
Ca6 O20 . 2.357(5)
Ca6 O22 . 2.359(5)
Ca6 Ow6 . 2.452(5)
Ca6 O38 . 2.478(5)
Ca6 Ow3 . 2.526(5)
Ca6 O33 . 2.838(5)
Ca6 O15 3_545 2.892(5)
Mn1 O42 . 1.862(4)
Mn1 O41 . 1.956(4)
Mn1 O8 . 1.967(5)
Mn1 O16 . 1.992(5)
Mn1 O34 . 2.137(4)
Mn1 O30 3_554 2.138(4)
Mn2 O2 . 1.909(5)
Mn2 O18 . 1.919(5)
Mn2 O39 . 1.942(4)
Mn2 O37 . 1.994(5)
Mn2 O35 . 2.133(5)
Mn2 O32 . 2.164(4)
Mn3 O10 . 1.913(5)
Mn3 O38 . 1.936(4)
Mn3 O40 . 1.954(4)
Mn3 O22 . 1.956(5)
Mn3 O31 . 2.168(5)
Mn3 O36 . 2.192(4)
Mn4 O6 3_544 1.931(5)
Mn4 O19 . 1.944(5)
Mn4 O37 . 1.981(5)
Mn4 O42 3_544 2.038(5)
Mn4 O32 . 2.062(5)
Mn4 O28 3_544 2.079(5)
Mn5 O15 3_545 1.913(5)
Mn5 O41 3_545 1.924(4)
Mn5 O38 . 1.949(4)
Mn5 O11 . 1.976(5)
Mn5 O30 . 2.178(4)
Mn5 O27 3_545 2.199(5)
Mn6 O41 . 1.901(5)
Mn6 O39 . 1.949(4)
Mn6 O3 . 1.957(5)
Mn6 O14 . 1.971(5)
Mn6 O26 . 2.158(5)
Mn6 O34 . 2.166(4)
Mn7 O23 . 1.898(5)
Mn7 O7 . 1.952(5)
Mn7 O40 . 2.004(5)
Mn7 O42 . 2.034(5)
Mn7 O36 . 2.055(4)
Mn7 O28 . 2.090(5)
Mn8 O40 1_554 1.888(4)
Mn8 O39 . 1.953(4)
Mn8 O4 . 1.997(5)
Mn8 O24 . 2.013(5)
Mn8 O31 1_554 2.096(5)
Mn8 O26 . 2.116(5)
Mn9 O37 . 1.878(4)
Mn9 O38 . 1.961(4)
Mn9 O20 . 1.964(5)
Mn9 O12 . 1.999(5)
Mn9 O27 3_545 2.119(4)
Mn9 O35 . 2.125(4)
P1 O1 . 1.474(6)
P1 O4 . 1.542(5)
P1 O3 . 1.565(5)
P1 O2 . 1.567(5)
P2 O5 . 1.469(6)
P2 O7 . 1.542(5)
P2 O6 . 1.549(5)
P2 O8 . 1.557(5)
P3 O9 . 1.492(6)
P3 O12 . 1.549(5)
P3 O11 . 1.561(5)
P3 O10 . 1.570(5)
P4 O13 . 1.506(6)
P4 O16 . 1.542(5)
P4 O14 . 1.558(5)
P4 O15 . 1.563(5)
P5 O17 . 1.503(5)
P5 O19 . 1.558(5)
P5 O20 . 1.561(5)
P5 O18 . 1.563(5)
P6 O21 . 1.505(5)
P6 O23 . 1.547(5)
P6 O24 1_556 1.561(5)
P6 O22 . 1.568(5)
P7 O25 1_554 1.507(6)
P7 O27 . 1.528(5)
P7 O26 . 1.542(5)
P7 O28 1_554 1.564(5)
P8 O29 . 1.521(5)
P8 O32 . 1.537(5)
P8 O30 1_554 1.540(4)
P8 O31 1_554 1.540(5)
P9 O33 . 1.525(5)
P9 O34 . 1.534(4)
P9 O36 . 1.534(5)
P9 O35 . 1.547(4)

loop_
_geom_hbond_atom_site_label_D
_geom_hbond_atom_site_label_A
_geom_hbond_site_symmetry_A
_geom_hbond_distance_DA
Ow1 O17 . 2.964(7)
Ow1 O33 . 2.889(8)
Ow2 O33 . 2.815(7)
Ow2 Ow8 . 2.655(8)
Ow3 O1 4 2.957(4)
Ow3 O17 . 2.821(6)
Ow4 O29 . 2.764(7)
Ow4 Ow9 . 2.631(8)
Ow5 Ow7 1_556 2.682(8)
Ow5 O25 2_565 2.792(7)
Ow6 O13 3_545 2.977(6)
Ow6 Ow9 1_556 2.651(7)
Ow7 O9 4_554 2.768(7)
Ow7 Ow3 3_554 2.645(7)
Ow8 O13 . 2.710(8)
Ow8 Ow1 . 2.635(7)
Ow9 O12 4_554 2.989(7)
Ow9 O21 1_554 2.743(8)

_database_code_amcsd 0019365
